data_4113495
loop_
_publ_author_name
'F. Albert Cotton'
'Elizabeth A. Hillard'
'Carlos A. Murillo'

_publ_contact_author_address
;  Laboratory for Molecular Structure and Bonding
   Dept. of Chemistry
   Texas A&M University, P.O. Box  30012
   College Station, TX 77842-3012, USA
;
_publ_contact_author_email cotton@tamu.edu
_publ_contact_author_fax '(979) 845 9351'
_publ_contact_author_name 'F. A. Cotton'
_publ_contact_author_phone '(979) 845 4432'
_publ_section_title
;
 A Highly Reduced V23+ Unit with a Metal-Metal Bond Order of 3.5
;
_journal_name_full 'Journal of the American Chemical Society'
_journal_page_first 2026
_journal_page_last 2027
_journal_paper_doi 10.1021/ja029792i
_journal_volume 125
_journal_year 2003
_chemical_formula_moiety 'C52 H44 N8 V2'
_chemical_formula_sum 'C52 H44 N8 V2'
_chemical_formula_weight 882.83
_chemical_name_systematic
;
 tetrakis(N,N'-diphenylformamidinato)divanadium(II,II)
;
_space_group_IT_number 13
_symmetry_cell_setting monoclinic
_symmetry_space_group_name_Hall '-P 2yac'
_symmetry_space_group_name_H-M 'P 1 2/n 1'
_atom_sites_solution_hydrogens geom
_atom_sites_solution_primary direct
_atom_sites_solution_secondary difmap
_audit_creation_method SHELXL-97
_cell_angle_alpha 90.00
_cell_angle_beta 102.156(2)
_cell_angle_gamma 90.00
_cell_formula_units_Z 4
_cell_length_a 17.8740(14)
_cell_length_b 10.3011(8)
_cell_length_c 24.4161(19)
_cell_measurement_reflns_used 6688
_cell_measurement_temperature 213(2)
_cell_measurement_theta_max 25.02
_cell_measurement_theta_min 2.26
_cell_volume 4394.7(6)
_computing_cell_refinement 'Bruker SAINT'
_computing_data_collection 'Bruker SMART'
_computing_data_reduction 'Bruker SAINT'
_computing_molecular_graphics 'SHELTXL v5.05 (Siemens, 1996)'
_computing_publication_material 'SHELXL-97 (Sheldrick, 1997)'
_computing_structure_refinement 'SHELXL-97 (Sheldrick, 1997)'
_computing_structure_solution 'SHELXS-97 (Sheldrick, 1990)'
_diffrn_ambient_temperature 213(2)
_diffrn_measured_fraction_theta_full 0.996
_diffrn_measured_fraction_theta_max 0.996
_diffrn_measurement_device_type 'Bruker SMART area detector'
_diffrn_measurement_method \w-scans
_diffrn_radiation_monochromator graphite
_diffrn_radiation_source 'normal-focus sealed tube'
_diffrn_radiation_type MoK\a
_diffrn_radiation_wavelength 0.71073
_diffrn_reflns_av_R_equivalents 0.0554
_diffrn_reflns_av_sigmaI/netI 0.0645
_diffrn_reflns_limit_h_max 21
_diffrn_reflns_limit_h_min -20
_diffrn_reflns_limit_k_max 12
_diffrn_reflns_limit_k_min -12
_diffrn_reflns_limit_l_max 29
_diffrn_reflns_limit_l_min -18
_diffrn_reflns_number 22241
_diffrn_reflns_theta_full 25.04
_diffrn_reflns_theta_max 25.04
_diffrn_reflns_theta_min 1.98
_diffrn_standards_decay_% 0
_diffrn_standards_number 'none(area detector data)'
_exptl_absorpt_coefficient_mu 0.472
_exptl_absorpt_correction_T_max 0.9709
_exptl_absorpt_correction_T_min 0.7865
_exptl_absorpt_correction_type multi-scan
_exptl_crystal_colour red
_exptl_crystal_density_diffrn 1.334
_exptl_crystal_description plate
_exptl_crystal_F_000 1832
_exptl_crystal_size_max 0.54
_exptl_crystal_size_mid 0.29
_exptl_crystal_size_min 0.06
_refine_diff_density_max 1.208
_refine_diff_density_min -0.457
_refine_diff_density_rms 0.078
_refine_ls_extinction_method none
_refine_ls_goodness_of_fit_ref 1.020
_refine_ls_hydrogen_treatment noref
_refine_ls_matrix_type full
_refine_ls_number_parameters 575
_refine_ls_number_reflns 7761
_refine_ls_number_restraints 0
_refine_ls_restrained_S_all 1.020
_refine_ls_R_factor_all 0.0892
_refine_ls_R_factor_gt 0.0568
_refine_ls_shift/su_max 0.001
_refine_ls_shift/su_mean 0.000
_refine_ls_structure_factor_coef Fsqd
_refine_ls_weighting_details 'calc w=1/[\s^2^(Fo^2^)+(0.0805P)^2^+0.9331P] where P=(Fo^2^+2Fc^2^)/3'
_refine_ls_weighting_scheme calc
_refine_ls_wR_factor_gt 0.1361
_refine_ls_wR_factor_ref 0.1533
_reflns_number_gt 5178
_reflns_number_total 7761
_reflns_threshold_expression I>2sigma(I)
_cod_data_source_file ja029792i_s1_1.cif
_cod_data_source_block compound2
_cod_database_code 4113495

loop_
_symmetry_equiv_pos_as_xyz
'x, y, z'
'-x+1/2, y, -z+1/2'
'-x, -y, -z'
'x-1/2, -y, z-1/2'

loop_
_atom_site_label
_atom_site_type_symbol
_atom_site_fract_x
_atom_site_fract_y
_atom_site_fract_z
_atom_site_U_iso_or_equiv
_atom_site_adp_type
_atom_site_occupancy
_atom_site_symmetry_multiplicity
_atom_site_calc_flag
_atom_site_refinement_flags
V1 V 0.26429(3) -0.77579(5) 0.71299(2) 0.02085(16) Uani 1 1 d .
V2 V 0.76053(3) 0.01354(5) 0.71182(2) 0.01975(16) Uani 1 1 d .
N1 N 0.18600(16) -0.9166(2) 0.67577(11) 0.0263(6) Uani 1 1 d .
N2 N 0.34519(15) -0.9261(2) 0.73752(11) 0.0259(6) Uani 1 1 d .
N3 N 0.34919(15) -0.6353(2) 0.73230(11) 0.0252(6) Uani 1 1 d .
N4 N 0.18416(15) -0.6279(2) 0.68140(11) 0.0254(6) Uani 1 1 d .
N5 N 0.84716(15) -0.1269(2) 0.72698(11) 0.0236(6) Uani 1 1 d .
N6 N 0.68079(16) -0.1374(2) 0.68514(11) 0.0261(6) Uani 1 1 d .
N7 N 0.67935(15) 0.1530(2) 0.67918(11) 0.0241(6) Uani 1 1 d .
N8 N 0.84400(15) 0.1619(2) 0.73144(11) 0.0239(6) Uani 1 1 d .
C1 C 0.1706(2) -0.9588(3) 0.61935(14) 0.0277(8) Uani 1 1 d .
C2 C 0.1018(2) -1.0131(3) 0.59238(15) 0.0325(8) Uani 1 1 d .
H2A H 0.0621 -1.0226 0.6119 0.039 Uiso 1 1 calc R
C3 C 0.0903(2) -1.0537(3) 0.53721(16) 0.0402(9) Uani 1 1 d .
H3A H 0.0438 -1.0927 0.5200 0.048 Uiso 1 1 calc R
C4 C 0.1470(2) -1.0368(4) 0.50763(16) 0.0431(10) Uani 1 1 d .
H4A H 0.1393 -1.0642 0.4701 0.052 Uiso 1 1 calc R
C5 C 0.2148(2) -0.9801(4) 0.53278(15) 0.0414(10) Uani 1 1 d .
H5A H 0.2531 -0.9671 0.5122 0.050 Uiso 1 1 calc R
C6 C 0.2274(2) -0.9416(3) 0.58858(15) 0.0343(8) Uani 1 1 d .
H6A H 0.2744 -0.9038 0.6056 0.041 Uiso 1 1 calc R
C7 C 0.38114(19) -1.0015(3) 0.70126(14) 0.0279(8) Uani 1 1 d .
C8 C 0.3582(2) -1.1275(3) 0.68748(15) 0.0350(9) Uani 1 1 d .
H8A H 0.3180 -1.1636 0.7018 0.042 Uiso 1 1 calc R
C9 C 0.3936(2) -1.2015(4) 0.65275(16) 0.0424(10) Uani 1 1 d .
H9A H 0.3774 -1.2870 0.6436 0.051 Uiso 1 1 calc R
C10 C 0.4525(2) -1.1490(4) 0.63190(16) 0.0436(10) Uani 1 1 d .
H10A H 0.4771 -1.1988 0.6087 0.052 Uiso 1 1 calc R
C11 C 0.4751(3) -1.0240(4) 0.64508(18) 0.0510(12) Uani 1 1 d .
H11A H 0.5153 -0.9884 0.6306 0.061 Uiso 1 1 calc R
C12 C 0.4399(2) -0.9487(3) 0.67936(16) 0.0418(10) Uani 1 1 d .
H12A H 0.4557 -0.8626 0.6877 0.050 Uiso 1 1 calc R
C13 C 0.3515(2) -0.9709(3) 0.78845(15) 0.0285(8) Uani 1 1 d .
H13A H 0.3865(18) -1.049(3) 0.8004(12) 0.023(8) Uiso 1 1 d .
C14 C 0.39980(18) -0.5907(3) 0.69876(14) 0.0235(7) Uani 1 1 d .
C15 C 0.47321(19) -0.5469(3) 0.72167(15) 0.0289(8) Uani 1 1 d .
H15A H 0.4913 -0.5495 0.7607 0.035 Uiso 1 1 calc R
C16 C 0.5200(2) -0.4996(3) 0.68774(16) 0.0311(8) Uani 1 1 d .
H16A H 0.5692 -0.4690 0.7040 0.037 Uiso 1 1 calc R
C17 C 0.4951(2) -0.4970(3) 0.63068(16) 0.0358(9) Uani 1 1 d .
H17A H 0.5266 -0.4628 0.6079 0.043 Uiso 1 1 calc R
C18 C 0.4239(2) -0.5447(4) 0.60709(16) 0.0394(9) Uani 1 1 d .
H18A H 0.4074 -0.5460 0.5679 0.047 Uiso 1 1 calc R
C19 C 0.3758(2) -0.5913(3) 0.64088(14) 0.0312(8) Uani 1 1 d .
H19A H 0.3270 -0.6233 0.6244 0.037 Uiso 1 1 calc R
C20 C 0.17832(19) -0.5540(3) 0.63130(14) 0.0279(8) Uani 1 1 d .
C21 C 0.1565(2) -0.6120(3) 0.57936(15) 0.0424(10) Uani 1 1 d .
H21A H 0.1460 -0.7015 0.5769 0.051 Uiso 1 1 calc R
C22 C 0.1501(3) -0.5395(4) 0.53079(17) 0.0529(11) Uani 1 1 d .
H22A H 0.1344 -0.5796 0.4957 0.063 Uiso 1 1 calc R
C23 C 0.1666(3) -0.4083(4) 0.53385(17) 0.0517(11) Uani 1 1 d .
H23A H 0.1619 -0.3592 0.5009 0.062 Uiso 1 1 calc R
C24 C 0.1898(2) -0.3500(4) 0.58503(17) 0.0433(10) Uani 1 1 d .
H24A H 0.2017 -0.2610 0.5871 0.052 Uiso 1 1 calc R
C25 C 0.1959(2) -0.4220(3) 0.63367(15) 0.0341(9) Uani 1 1 d .
H25A H 0.2120 -0.3814 0.6687 0.041 Uiso 1 1 calc R
C26 C 0.14402(19) -0.5840(3) 0.71666(14) 0.0263(8) Uani 1 1 d .
H26A H 0.105(2) -0.513(3) 0.7071(14) 0.038(10) Uiso 1 1 d .
C27 C 0.89441(19) -0.1703(3) 0.69050(14) 0.0237(7) Uani 1 1 d .
C28 C 0.8667(2) -0.1644(3) 0.63294(14) 0.0290(8) Uani 1 1 d .
H28A H 0.8179 -0.1292 0.6188 0.035 Uiso 1 1 calc R
C29 C 0.9101(2) -0.2098(3) 0.59588(16) 0.0359(9) Uani 1 1 d .
H29A H 0.8905 -0.2053 0.5571 0.043 Uiso 1 1 calc R
C30 C 0.9821(2) -0.2616(3) 0.61595(17) 0.0377(9) Uani 1 1 d .
H30A H 1.0109 -0.2949 0.5911 0.045 Uiso 1 1 calc R
C31 C 1.0107(2) -0.2634(3) 0.67295(16) 0.0344(9) Uani 1 1 d .
H31A H 1.0600 -0.2968 0.6869 0.041 Uiso 1 1 calc R
C32 C 0.9681(2) -0.2169(3) 0.71020(15) 0.0297(8) Uani 1 1 d .
H32A H 0.9892 -0.2170 0.7489 0.036 Uiso 1 1 calc R
C33 C 0.8560(2) -0.1803(3) 0.77686(15) 0.0287(8) Uani 1 1 d .
H33A H 0.891(2) -0.252(3) 0.7851(14) 0.037(10) Uiso 1 1 d .
C34 C 0.67704(19) -0.2176(3) 0.63698(14) 0.0298(8) Uani 1 1 d .
C35 C 0.6566(2) -0.1644(4) 0.58387(16) 0.0398(9) Uani 1 1 d .
H35A H 0.6419 -0.0768 0.5792 0.048 Uiso 1 1 calc R
C36 C 0.6579(3) -0.2426(5) 0.53732(17) 0.0535(12) Uani 1 1 d .
H36A H 0.6447 -0.2072 0.5011 0.064 Uiso 1 1 calc R
C37 C 0.6786(3) -0.3717(5) 0.54440(19) 0.0562(12) Uani 1 1 d .
H37A H 0.6793 -0.4237 0.5129 0.067 Uiso 1 1 calc R
C38 C 0.6979(2) -0.4244(4) 0.59657(19) 0.0502(11) Uani 1 1 d .
H38A H 0.7116 -0.5124 0.6011 0.060 Uiso 1 1 calc R
C39 C 0.6971(2) -0.3473(3) 0.64307(16) 0.0367(9) Uani 1 1 d .
H39A H 0.7104 -0.3836 0.6791 0.044 Uiso 1 1 calc R
C40 C 0.6582(2) 0.1941(3) 0.62256(14) 0.0261(7) Uani 1 1 d .
C41 C 0.5857(2) 0.2389(3) 0.59808(14) 0.0351(8) Uani 1 1 d .
H41A H 0.5476 0.2425 0.6194 0.042 Uiso 1 1 calc R
C42 C 0.5687(2) 0.2784(4) 0.54243(16) 0.0473(10) Uani 1 1 d .
H42A H 0.5195 0.3098 0.5265 0.057 Uiso 1 1 calc R
C43 C 0.6233(3) 0.2719(4) 0.51060(16) 0.0469(11) Uani 1 1 d .
H43A H 0.6122 0.3004 0.4732 0.056 Uiso 1 1 calc R
C44 C 0.6941(2) 0.2235(3) 0.53380(15) 0.0412(10) Uani 1 1 d .
H44A H 0.7310 0.2162 0.5117 0.049 Uiso 1 1 calc R
C45 C 0.7123(2) 0.1850(3) 0.58947(14) 0.0315(8) Uani 1 1 d .
H45A H 0.7615 0.1527 0.6048 0.038 Uiso 1 1 calc R
C46 C 0.64407(19) 0.2059(3) 0.71688(14) 0.0263(8) Uani 1 1 d .
H46A H 0.6090(19) 0.285(3) 0.7061(13) 0.029(9) Uiso 1 1 d .
C47 C 0.87872(19) 0.2345(3) 0.69339(13) 0.0255(7) Uani 1 1 d .
C48 C 0.8566(2) 0.3611(3) 0.67975(15) 0.0328(8) Uani 1 1 d .
H48A H 0.8184 0.3996 0.6956 0.039 Uiso 1 1 calc R
C49 C 0.8902(2) 0.4322(4) 0.64279(16) 0.0399(9) Uani 1 1 d .
H49A H 0.8750 0.5183 0.6337 0.048 Uiso 1 1 calc R
C50 C 0.9459(2) 0.3754(4) 0.61972(16) 0.0446(10) Uani 1 1 d .
H50A H 0.9691 0.4227 0.5948 0.054 Uiso 1 1 calc R
C51 C 0.9678(3) 0.2502(4) 0.63290(18) 0.0503(11) Uani 1 1 d .
H51A H 1.0061 0.2122 0.6170 0.060 Uiso 1 1 calc R
C52 C 0.9343(2) 0.1783(3) 0.66932(16) 0.0400(10) Uani 1 1 d .
H52A H 0.9494 0.0918 0.6776 0.048 Uiso 1 1 calc R

loop_
_atom_site_aniso_label
_atom_site_aniso_U_11
_atom_site_aniso_U_22
_atom_site_aniso_U_33
_atom_site_aniso_U_23
_atom_site_aniso_U_13
_atom_site_aniso_U_12
V1 0.0195(3) 0.0193(3) 0.0244(3) -0.0007(2) 0.0060(2) -0.0013(2)
V2 0.0190(3) 0.0187(3) 0.0221(3) -0.0002(2) 0.0055(2) 0.0005(2)
N1 0.0293(17) 0.0254(13) 0.0243(16) -0.0027(12) 0.0056(13) -0.0048(12)
N2 0.0261(16) 0.0248(14) 0.0284(17) -0.0017(12) 0.0091(13) 0.0037(12)
N3 0.0249(16) 0.0254(14) 0.0270(16) -0.0025(12) 0.0092(12) -0.0020(12)
N4 0.0264(16) 0.0265(14) 0.0240(16) 0.0047(12) 0.0070(12) 0.0027(12)
N5 0.0238(16) 0.0229(13) 0.0261(16) 0.0012(12) 0.0094(12) 0.0014(11)
N6 0.0276(17) 0.0250(14) 0.0279(16) -0.0036(12) 0.0106(13) -0.0036(12)
N7 0.0252(16) 0.0252(13) 0.0220(15) 0.0005(11) 0.0052(12) 0.0028(12)
N8 0.0261(16) 0.0234(13) 0.0237(16) 0.0015(11) 0.0084(12) -0.0034(12)
C1 0.030(2) 0.0209(15) 0.032(2) 0.0006(14) 0.0059(16) -0.0001(15)
C2 0.029(2) 0.0295(18) 0.037(2) 0.0020(16) 0.0041(16) -0.0033(16)
C3 0.041(2) 0.0342(19) 0.039(2) 0.0005(17) -0.0056(18) -0.0030(17)
C4 0.061(3) 0.041(2) 0.025(2) 0.0035(17) 0.0024(19) 0.003(2)
C5 0.051(3) 0.044(2) 0.032(2) 0.0029(17) 0.0150(19) -0.003(2)
C6 0.033(2) 0.0347(19) 0.036(2) -0.0017(16) 0.0093(17) -0.0063(16)
C7 0.0235(19) 0.0286(17) 0.032(2) -0.0015(15) 0.0065(15) 0.0064(15)
C8 0.027(2) 0.0362(19) 0.042(2) -0.0049(16) 0.0077(17) 0.0010(16)
C9 0.040(2) 0.038(2) 0.046(2) -0.0166(18) 0.0012(19) 0.0018(18)
C10 0.043(3) 0.050(2) 0.040(2) -0.0139(19) 0.0126(19) 0.011(2)
C11 0.056(3) 0.044(2) 0.064(3) -0.004(2) 0.039(2) 0.002(2)
C12 0.047(3) 0.0306(19) 0.054(3) -0.0050(18) 0.025(2) -0.0029(18)
C13 0.026(2) 0.0237(16) 0.035(2) -0.0017(15) 0.0057(16) 0.0031(15)
C14 0.0226(19) 0.0188(15) 0.031(2) -0.0021(14) 0.0092(15) 0.0008(14)
C15 0.029(2) 0.0252(16) 0.033(2) -0.0033(15) 0.0071(16) -0.0016(15)
C16 0.0209(19) 0.0252(17) 0.049(2) -0.0057(16) 0.0100(16) -0.0044(14)
C17 0.034(2) 0.0293(18) 0.050(3) 0.0073(17) 0.0227(19) 0.0041(16)
C18 0.039(2) 0.048(2) 0.035(2) 0.0048(18) 0.0153(18) 0.0089(19)
C19 0.0204(19) 0.0403(19) 0.032(2) -0.0062(16) 0.0034(15) -0.0006(16)
C20 0.0183(18) 0.0312(18) 0.034(2) 0.0083(15) 0.0054(15) 0.0061(14)
C21 0.060(3) 0.034(2) 0.032(2) 0.0044(17) 0.0082(19) -0.0021(19)
C22 0.075(3) 0.052(2) 0.030(2) 0.0021(19) 0.006(2) -0.006(2)
C23 0.063(3) 0.055(3) 0.037(3) 0.020(2) 0.011(2) 0.000(2)
C24 0.051(3) 0.0340(19) 0.047(3) 0.0134(18) 0.013(2) 0.0001(19)
C25 0.037(2) 0.0311(18) 0.034(2) 0.0042(16) 0.0081(17) 0.0021(16)
C26 0.0215(19) 0.0230(16) 0.034(2) 0.0018(15) 0.0039(15) 0.0023(15)
C27 0.0253(19) 0.0159(14) 0.032(2) -0.0008(13) 0.0118(15) -0.0021(14)
C28 0.0217(19) 0.0320(17) 0.034(2) 0.0027(15) 0.0081(15) 0.0023(15)
C29 0.041(2) 0.0350(19) 0.034(2) -0.0025(16) 0.0127(18) -0.0066(17)
C30 0.044(2) 0.0279(18) 0.049(3) -0.0043(17) 0.029(2) -0.0042(17)
C31 0.025(2) 0.0258(17) 0.056(3) 0.0055(17) 0.0177(18) 0.0027(15)
C32 0.026(2) 0.0279(17) 0.036(2) 0.0042(15) 0.0100(16) 0.0003(15)
C33 0.026(2) 0.0221(17) 0.038(2) 0.0034(15) 0.0068(16) 0.0025(15)
C34 0.024(2) 0.0354(19) 0.031(2) -0.0086(15) 0.0075(15) -0.0088(15)
C35 0.037(2) 0.044(2) 0.038(2) -0.0061(18) 0.0061(18) -0.0092(18)
C36 0.056(3) 0.074(3) 0.031(2) -0.009(2) 0.008(2) -0.023(2)
C37 0.058(3) 0.065(3) 0.047(3) -0.031(2) 0.012(2) -0.009(2)
C38 0.040(3) 0.047(2) 0.063(3) -0.023(2) 0.010(2) -0.001(2)
C39 0.032(2) 0.0337(19) 0.045(2) -0.0089(17) 0.0104(18) -0.0033(16)
C40 0.032(2) 0.0208(15) 0.0253(19) -0.0025(14) 0.0046(15) -0.0010(14)
C41 0.034(2) 0.0387(19) 0.031(2) -0.0005(16) 0.0048(16) 0.0059(17)
C42 0.050(3) 0.055(2) 0.032(2) 0.0023(19) -0.0042(19) 0.014(2)
C43 0.068(3) 0.047(2) 0.023(2) 0.0048(17) 0.003(2) 0.006(2)
C44 0.056(3) 0.042(2) 0.029(2) -0.0044(17) 0.0168(19) -0.005(2)
C45 0.032(2) 0.0334(18) 0.029(2) -0.0021(15) 0.0063(16) 0.0005(16)
C46 0.0239(19) 0.0222(16) 0.032(2) -0.0032(15) 0.0029(15) 0.0016(14)
C47 0.0224(18) 0.0287(17) 0.0242(18) 0.0030(14) 0.0021(14) -0.0078(14)
C48 0.030(2) 0.0327(18) 0.037(2) 0.0061(16) 0.0084(16) -0.0028(16)
C49 0.036(2) 0.039(2) 0.040(2) 0.0170(18) -0.0008(18) -0.0057(18)
C50 0.051(3) 0.049(2) 0.036(2) 0.0115(18) 0.014(2) -0.016(2)
C51 0.059(3) 0.046(2) 0.057(3) -0.003(2) 0.037(2) -0.006(2)
C52 0.050(3) 0.0289(18) 0.047(2) 0.0025(17) 0.023(2) -0.0011(18)

loop_
_atom_type_symbol
_atom_type_description
_atom_type_scat_dispersion_real
_atom_type_scat_dispersion_imag
_atom_type_scat_source
C C 0.0033 0.0016 'International Tables Vol C Tables 4.2.6.8 and 6.1.1.4'
H H 0.0000 0.0000 'International Tables Vol C Tables 4.2.6.8 and 6.1.1.4'
N N 0.0061 0.0033 'International Tables Vol C Tables 4.2.6.8 and 6.1.1.4'
V V 0.3005 0.5294 'International Tables Vol C Tables 4.2.6.8 and 6.1.1.4'

loop_
_geom_angle_atom_site_label_1
_geom_angle_atom_site_label_2
_geom_angle_atom_site_label_3
_geom_angle
_geom_angle_site_symmetry_1
_geom_angle_site_symmetry_3
V1 V1 N3 96.28(7) 2_556 .
V1 V1 N1 96.86(7) 2_556 .
N3 V1 N1 166.86(10) . .
V1 V1 N2 91.95(7) 2_556 .
N3 V1 N2 91.30(10) . .
N1 V1 N2 88.29(11) . .
V1 V1 N4 92.74(7) 2_556 .
N3 V1 N4 89.27(11) . .
N1 V1 N4 90.07(11) . .
N2 V1 N4 175.19(10) . .
V2 V2 N7 96.05(7) 2_656 .
V2 V2 N5 96.53(7) 2_656 .
N7 V2 N5 167.42(10) . .
V2 V2 N6 92.33(7) 2_656 .
N7 V2 N6 91.10(10) . .
N5 V2 N6 88.39(10) . .
V2 V2 N8 92.96(7) 2_656 .
N7 V2 N8 89.41(10) . .
N5 V2 N8 89.94(10) . .
N6 V2 N8 174.61(10) . .
C13 N1 C1 119.2(3) 2_556 .
C13 N1 V1 113.0(2) 2_556 .
C1 N1 V1 127.8(2) . .
C13 N2 C7 115.9(3) . .
C13 N2 V1 116.3(2) . .
C7 N2 V1 126.3(2) . .
C26 N3 C14 117.8(3) 2_556 .
C26 N3 V1 113.9(2) 2_556 .
C14 N3 V1 128.2(2) . .
C26 N4 C20 115.3(3) . .
C26 N4 V1 115.4(2) . .
C20 N4 V1 128.1(2) . .
C33 N5 C27 118.5(3) . .
C33 N5 V2 113.1(2) . .
C27 N5 V2 128.4(2) . .
C33 N6 C34 116.1(3) 2_656 .
C33 N6 V2 115.6(2) 2_656 .
C34 N6 V2 126.2(2) . .
C46 N7 C40 118.8(3) . .
C46 N7 V2 114.2(2) . .
C40 N7 V2 126.9(2) . .
C46 N8 C47 115.9(3) 2_656 .
C46 N8 V2 115.5(2) 2_656 .
C47 N8 V2 127.6(2) . .
C2 C1 C6 118.0(3) . .
C2 C1 N1 124.0(3) . .
C6 C1 N1 118.0(3) . .
C3 C2 C1 121.3(3) . .
C4 C3 C2 120.0(4) . .
C5 C4 C3 119.9(4) . .
C4 C5 C6 120.5(3) . .
C5 C6 C1 120.3(4) . .
C8 C7 C12 119.0(3) . .
C8 C7 N2 120.8(3) . .
C12 C7 N2 120.1(3) . .
C7 C8 C9 121.0(3) . .
C10 C9 C8 119.6(3) . .
C11 C10 C9 119.7(3) . .
C10 C11 C12 121.3(4) . .
C7 C12 C11 119.4(3) . .
N2 C13 N1 121.4(3) . 2_556
C19 C14 C15 118.3(3) . .
C19 C14 N3 119.2(3) . .
C15 C14 N3 122.4(3) . .
C16 C15 C14 120.8(3) . .
C17 C16 C15 120.5(3) . .
C16 C17 C18 119.6(3) . .
C17 C18 C19 120.5(4) . .
C14 C19 C18 120.2(3) . .
C21 C20 C25 118.5(3) . .
C21 C20 N4 120.8(3) . .
C25 C20 N4 120.7(3) . .
C20 C21 C22 120.6(4) . .
C23 C22 C21 120.2(4) . .
C24 C23 C22 119.9(4) . .
C23 C24 C25 120.1(4) . .
C24 C25 C20 120.7(3) . .
N4 C26 N3 121.4(3) . 2_556
C32 C27 C28 118.4(3) . .
C32 C27 N5 122.5(3) . .
C28 C27 N5 119.1(3) . .
C27 C28 C29 120.9(3) . .
C30 C29 C28 120.3(4) . .
C31 C30 C29 118.9(3) . .
C30 C31 C32 121.2(4) . .
C31 C32 C27 120.2(3) . .
N5 C33 N6 122.0(3) . 2_656
C39 C34 C35 119.6(3) . .
C39 C34 N6 120.3(3) . .
C35 C34 N6 120.0(3) . .
C34 C35 C36 119.2(4) . .
C37 C36 C35 120.2(4) . .
C38 C37 C36 120.6(4) . .
C37 C38 C39 119.6(4) . .
C34 C39 C38 120.8(4) . .
C41 C40 C45 118.3(3) . .
C41 C40 N7 123.5(3) . .
C45 C40 N7 118.2(3) . .
C40 C41 C42 120.7(3) . .
C43 C42 C41 120.3(4) . .
C44 C43 C42 119.4(4) . .
C43 C44 C45 121.1(3) . .
C44 C45 C40 120.2(4) . .
N8 C46 N7 121.0(3) 2_656 .
C48 C47 C52 119.1(3) . .
C48 C47 N8 120.5(3) . .
C52 C47 N8 120.4(3) . .
C47 C48 C49 120.7(3) . .
C50 C49 C48 119.4(3) . .
C51 C50 C49 120.1(3) . .
C50 C51 C52 121.0(4) . .
C47 C52 C51 119.6(3) . .

loop_
_geom_bond_atom_site_label_1
_geom_bond_atom_site_label_2
_geom_bond_distance
_geom_bond_site_symmetry_2
V1 V1 1.9788(10) 2_556
V1 N3 2.078(3) .
V1 N1 2.086(3) .
V1 N2 2.117(3) .
V1 N4 2.122(3) .
V2 V2 1.9781(10) 2_656
V2 N7 2.078(3) .
V2 N5 2.094(3) .
V2 N6 2.117(3) .
V2 N8 2.119(3) .
N1 C13 1.331(4) 2_556
N1 C1 1.415(4) .
N2 C13 1.309(4) .
N2 C7 1.428(4) .
N3 C26 1.335(4) 2_556
N3 C14 1.418(4) .
N4 C26 1.312(4) .
N4 C20 1.426(4) .
N5 C33 1.315(4) .
N5 C27 1.422(4) .
N6 C33 1.321(4) 2_656
N6 C34 1.427(4) .
N7 C46 1.337(4) .
N7 C40 1.419(4) .
N8 C46 1.315(4) 2_656
N8 C47 1.432(4) .
C1 C2 1.385(5) .
C1 C6 1.396(4) .
C2 C3 1.384(5) .
C3 C4 1.374(5) .
C4 C5 1.368(6) .
C5 C6 1.391(5) .
C7 C8 1.381(4) .
C7 C12 1.385(5) .
C8 C9 1.388(5) .
C9 C10 1.372(5) .
C10 C11 1.368(5) .
C11 C12 1.385(5) .
C13 N1 1.331(4) 2_556
C14 C19 1.388(4) .
C14 C15 1.389(5) .
C15 C16 1.383(4) .
C16 C17 1.371(5) .
C17 C18 1.372(5) .
C18 C19 1.396(5) .
C20 C21 1.382(5) .
C20 C25 1.394(4) .
C21 C22 1.386(5) .
C22 C23 1.381(5) .
C23 C24 1.370(6) .
C24 C25 1.385(5) .
C26 N3 1.335(4) 2_556
C27 C32 1.389(5) .
C27 C28 1.390(5) .
C28 C29 1.392(4) .
C29 C30 1.383(5) .
C30 C31 1.378(5) .
C31 C32 1.389(4) .
C33 N6 1.321(4) 2_656
C34 C39 1.383(5) .
C34 C35 1.384(5) .
C35 C36 1.397(5) .
C36 C37 1.382(6) .
C37 C38 1.361(6) .
C38 C39 1.388(5) .
C40 C41 1.388(5) .
C40 C45 1.388(4) .
C41 C42 1.389(5) .
C42 C43 1.372(5) .
C43 C44 1.367(6) .
C44 C45 1.387(5) .
C46 N8 1.316(4) 2_656
C47 C48 1.384(4) .
C47 C52 1.384(5) .
C48 C49 1.394(4) .
C49 C50 1.374(5) .
C50 C51 1.366(5) .
C51 C52 1.385(5) .
